data_4111457
loop_
_publ_author_name
'Laurent F. Groux'
'Thomas Weiss'
'Dastigiri N. Reddy'
'Preston A. Chase'
'Warren E. Piers'
'Tom Ziegler'
'Masood Parvez'
'Jordi Benet-Buchholz'

_publ_contact_author
;
    Masood Parvez
    Department of Chemistry
    University of Calgary
    2500 University Drive N.W.
    Calgary, Alberta, Canada T2N 1N4
;
_publ_contact_author_email parvez@ucalgary.ca
_publ_contact_author_fax (403)289-9488
_publ_contact_author_phone (403)220-5348
_publ_section_title
;
 Insertion of Acrylonitrile into Palladium Methyl Bonds in Neutral and
 Anionic Pd(II) Complexes
;
_journal_name_full 'Journal of the American Chemical Society'
_journal_page_first 1854
_journal_page_last 1869
_journal_paper_doi 10.1021/ja044119+
_journal_volume 127
_journal_year 2005
_chemical_formula_sum 'C26.22 H36.44 Cl0.44 N2 O Pd'
_chemical_formula_weight 517.55
_space_group_IT_number 60
_symmetry_cell_setting orthorhombic
_symmetry_space_group_name_Hall '-P 2n 2ab'
_symmetry_space_group_name_H-M 'P b c n'
_atom_sites_solution_hydrogens geom
_atom_sites_solution_primary direct
_atom_sites_solution_secondary difmap
_audit_creation_method SHELXL-97
_cell_angle_alpha 90.00
_cell_angle_beta 90.00
_cell_angle_gamma 90.00
_cell_formula_units_Z 16
_cell_length_a 23.574(2)
_cell_length_b 14.380(3)
_cell_length_c 31.490(4)
_cell_measurement_reflns_used 17626
_cell_measurement_temperature 173(2)
_cell_measurement_theta_max 25.02
_cell_measurement_theta_min 1.56
_cell_volume 10675(3)
_computing_cell_refinement 'HKL DENZO (Otwinowski & Minor, 1997)'
_computing_data_collection 'COLLECT (Hooft, 1998)'
_computing_data_reduction 'SCALEPACK (Otwinowski & Minor, 1997)'
_computing_molecular_graphics 'ORTEPII (Johnson, 1976)'
_computing_publication_material 'SHELXL-97 (Sheldrick, 1997)'
_computing_structure_refinement 'SHELXL-97 (Sheldrick, 1997)'
_computing_structure_solution 'SAPI91 (Fan, 1991)'
_diffrn_ambient_temperature 173(2)
_diffrn_measured_fraction_theta_full 0.994
_diffrn_measured_fraction_theta_max 0.994
_diffrn_measurement_device_type 'Nonius KappaCCD'
_diffrn_measurement_method ' \w and \f '
_diffrn_radiation_monochromator graphite
_diffrn_radiation_source 'fine-focus sealed tube'
_diffrn_radiation_type MoK\a
_diffrn_radiation_wavelength 0.71073
_diffrn_reflns_av_R_equivalents 0.0400
_diffrn_reflns_av_sigmaI/netI 0.0547
_diffrn_reflns_limit_h_max 27
_diffrn_reflns_limit_h_min -28
_diffrn_reflns_limit_k_max 17
_diffrn_reflns_limit_k_min -17
_diffrn_reflns_limit_l_max 37
_diffrn_reflns_limit_l_min -37
_diffrn_reflns_number 17626
_diffrn_reflns_theta_full 25.02
_diffrn_reflns_theta_max 25.02
_diffrn_reflns_theta_min 1.56
_exptl_absorpt_coefficient_mu 0.757
_exptl_absorpt_correction_T_max 0.9703
_exptl_absorpt_correction_T_min 0.8633
_exptl_absorpt_correction_type none
_exptl_crystal_colour yellow
_exptl_crystal_density_diffrn 1.288
_exptl_crystal_description needle
_exptl_crystal_F_000 4301
_exptl_crystal_size_max 0.20
_exptl_crystal_size_mid 0.06
_exptl_crystal_size_min 0.04
_refine_diff_density_max 0.915
_refine_diff_density_min -0.737
_refine_diff_density_rms 0.089
_refine_ls_extinction_method none
_refine_ls_goodness_of_fit_ref 1.064
_refine_ls_hydrogen_treatment mixed
_refine_ls_matrix_type full
_refine_ls_number_parameters 592
_refine_ls_number_reflns 9370
_refine_ls_number_restraints 12
_refine_ls_restrained_S_all 1.063
_refine_ls_R_factor_all 0.0778
_refine_ls_R_factor_gt 0.0446
_refine_ls_shift/su_max 0.007
_refine_ls_shift/su_mean 0.000
_refine_ls_structure_factor_coef Fsqd
_refine_ls_weighting_details 'calc w=1/[\s^2^(Fo^2^)+(0.0530P)^2^+18.6700P] where P=(Fo^2^+2Fc^2^)/3'
_refine_ls_weighting_scheme calc
_refine_ls_wR_factor_gt 0.1086
_refine_ls_wR_factor_ref 0.1250
_reflns_number_gt 6681
_reflns_number_total 9370
_reflns_threshold_expression >2sigma(I)
_cod_data_source_file ja0441192Bsi20040927_052943.cif
_cod_data_source_block Compound_1b-NCCH3
_cod_database_code 4111457

loop_
_symmetry_equiv_pos_as_xyz
'x, y, z'
'-x+1/2, -y+1/2, z+1/2'
'x+1/2, -y+1/2, -z'
'-x, y, -z+1/2'
'-x, -y, -z'
'x-1/2, y-1/2, -z-1/2'
'-x-1/2, y-1/2, z'
'x, -y, z-1/2'

loop_
_atom_site_label
_atom_site_type_symbol
_atom_site_fract_x
_atom_site_fract_y
_atom_site_fract_z
_atom_site_U_iso_or_equiv
_atom_site_adp_type
_atom_site_occupancy
_atom_site_symmetry_multiplicity
_atom_site_calc_flag
_atom_site_refinement_flags
Pd1 Pd 0.207183(15) 0.42622(2) 0.165653(10) 0.03296(12) Uani 1 1 d .
Pd2 Pd 0.276939(16) 0.22453(3) 0.324332(10) 0.03435(12) Uani 1 1 d .
O1 O 0.29431(13) 0.4367(2) 0.16226(9) 0.0421(8) Uani 1 1 d .
O2 O 0.18958(13) 0.2395(2) 0.33131(9) 0.0379(8) Uani 1 1 d .
N1 N 0.20064(15) 0.4185(2) 0.10202(10) 0.0292(8) Uani 1 1 d .
N2 N 0.21507(17) 0.4410(3) 0.22855(12) 0.0402(10) Uani 1 1 d .
N3 N 0.28965(15) 0.2407(2) 0.38700(11) 0.0310(9) Uani 1 1 d .
N4 N 0.26265(18) 0.2060(3) 0.26213(12) 0.0438(10) Uani 1 1 d .
C1 C 0.1237(2) 0.4088(5) 0.17471(16) 0.0601(16) Uani 1 1 d .
H1A H 0.1100 0.3581 0.1566 0.090 Uiso 1 1 calc R
H1B H 0.1037 0.4664 0.1674 0.090 Uiso 1 1 calc R
H1C H 0.1165 0.3935 0.2046 0.090 Uiso 1 1 calc R
C2 C 0.3264(2) 0.4250(3) 0.12914(13) 0.0343(11) Uani 1 1 d .
C3 C 0.3876(2) 0.4203(3) 0.13424(14) 0.0365(11) Uani 1 1 d .
C4 C 0.4202(2) 0.4135(4) 0.09866(15) 0.0468(13) Uani 1 1 d .
H4 H 0.4603 0.4111 0.1021 0.056 Uiso 1 1 calc R
C5 C 0.3984(2) 0.4097(4) 0.05765(16) 0.0500(14) Uani 1 1 d .
H5 H 0.4230 0.4059 0.0338 0.060 Uiso 1 1 calc R
C6 C 0.3415(2) 0.4116(3) 0.05219(14) 0.0444(13) Uani 1 1 d .
H6 H 0.3264 0.4085 0.0243 0.053 Uiso 1 1 calc R
C7 C 0.3038(2) 0.4182(3) 0.08715(13) 0.0323(11) Uani 1 1 d .
C8 C 0.2444(2) 0.4183(3) 0.07730(13) 0.0329(11) Uani 1 1 d .
H8 H 0.2358 0.4183 0.0478 0.040 Uiso 1 1 calc R
C9 C 0.4135(2) 0.4234(4) 0.17949(15) 0.0447(12) Uani 1 1 d .
C10 C 0.3996(3) 0.5159(4) 0.20106(17) 0.0646(17) Uani 1 1 d .
H10A H 0.4163 0.5169 0.2295 0.097 Uiso 1 1 calc R
H10B H 0.3584 0.5229 0.2033 0.097 Uiso 1 1 calc R
H10C H 0.4152 0.5672 0.1842 0.097 Uiso 1 1 calc R
C11 C 0.4787(2) 0.4124(5) 0.17786(19) 0.077(2) Uani 1 1 d .
H11A H 0.4940 0.4146 0.2068 0.116 Uiso 1 1 calc R
H11B H 0.4950 0.4630 0.1610 0.116 Uiso 1 1 calc R
H11C H 0.4883 0.3526 0.1648 0.116 Uiso 1 1 calc R
C12 C 0.3903(3) 0.3434(4) 0.20673(16) 0.0581(16) Uani 1 1 d .
H12A H 0.4072 0.3463 0.2351 0.087 Uiso 1 1 calc R
H12B H 0.3999 0.2839 0.1934 0.087 Uiso 1 1 calc R
H12C H 0.3490 0.3490 0.2090 0.087 Uiso 1 1 calc R
C13 C 0.14619(19) 0.4174(3) 0.08087(12) 0.0316(10) Uani 1 1 d .
C14 C 0.1172(2) 0.5015(3) 0.07576(13) 0.0366(11) Uani 1 1 d .
C15 C 0.0638(2) 0.4987(4) 0.05660(15) 0.0475(13) Uani 1 1 d .
H15 H 0.0433 0.5549 0.0528 0.057 Uiso 1 1 calc R
C16 C 0.0402(2) 0.4164(4) 0.04307(15) 0.0487(13) Uani 1 1 d .
H16 H 0.0038 0.4159 0.0302 0.058 Uiso 1 1 calc R
C17 C 0.0703(2) 0.3340(4) 0.04854(14) 0.0423(12) Uani 1 1 d .
H17 H 0.0540 0.2772 0.0390 0.051 Uiso 1 1 calc R
C18 C 0.1236(2) 0.3325(3) 0.06762(13) 0.0348(11) Uani 1 1 d .
C19 C 0.1428(2) 0.5929(3) 0.08955(16) 0.0518(14) Uani 1 1 d .
H19 H 0.1723 0.5789 0.1115 0.062 Uiso 1 1 calc R
C20 C 0.1003(3) 0.6593(4) 0.1094(2) 0.098(3) Uani 1 1 d .
H20A H 0.1196 0.7168 0.1177 0.146 Uiso 1 1 calc R
H20B H 0.0833 0.6302 0.1345 0.146 Uiso 1 1 calc R
H20C H 0.0704 0.6736 0.0887 0.146 Uiso 1 1 calc R
C21 C 0.1720(3) 0.6409(5) 0.0530(2) 0.087(2) Uani 1 1 d .
H21A H 0.1886 0.6995 0.0629 0.130 Uiso 1 1 calc R
H21B H 0.1444 0.6537 0.0305 0.130 Uiso 1 1 calc R
H21C H 0.2021 0.6007 0.0419 0.130 Uiso 1 1 calc R
C22 C 0.1549(2) 0.2408(3) 0.07279(15) 0.0414(12) Uani 1 1 d .
H22 H 0.1895 0.2531 0.0903 0.050 Uiso 1 1 calc R
C23 C 0.1744(3) 0.2031(4) 0.03021(17) 0.0629(16) Uani 1 1 d .
H23A H 0.1949 0.1446 0.0345 0.094 Uiso 1 1 calc R
H23B H 0.1995 0.2484 0.0166 0.094 Uiso 1 1 calc R
H23C H 0.1413 0.1920 0.0120 0.094 Uiso 1 1 calc R
C24 C 0.1194(3) 0.1682(4) 0.0963(2) 0.0749(19) Uani 1 1 d .
H24A H 0.1414 0.1108 0.0994 0.112 Uiso 1 1 calc R
H24B H 0.0848 0.1553 0.0801 0.112 Uiso 1 1 calc R
H24C H 0.1092 0.1920 0.1244 0.112 Uiso 1 1 calc R
C25 C 0.2211(2) 0.4530(3) 0.26380(15) 0.0442(13) Uani 1 1 d .
C26 C 0.2280(3) 0.4683(4) 0.30918(15) 0.0673(18) Uani 1 1 d D
H26A H 0.2248(15) 0.4133(15) 0.3257(11) 0.101 Uiso 1 1 d D
H26B H 0.2642(7) 0.496(2) 0.3138(15) 0.101 Uiso 1 1 d D
H26C H 0.1994(12) 0.5111(19) 0.3174(14) 0.101 Uiso 1 1 d D
C27 C 0.3607(2) 0.2113(4) 0.31249(16) 0.0573(16) Uani 1 1 d .
H27A H 0.3773 0.1673 0.3327 0.086 Uiso 1 1 calc R
H27B H 0.3792 0.2719 0.3155 0.086 Uiso 1 1 calc R
H27C H 0.3661 0.1881 0.2835 0.086 Uiso 1 1 calc R
C28 C 0.16061(19) 0.2446(3) 0.36640(13) 0.0300(10) Uani 1 1 d .
C29 C 0.09987(19) 0.2486(3) 0.36471(13) 0.0313(10) Uani 1 1 d .
C30 C 0.0707(2) 0.2500(3) 0.40223(15) 0.0407(12) Uani 1 1 d .
H30 H 0.0305 0.2516 0.4012 0.049 Uiso 1 1 calc R
C31 C 0.0971(2) 0.2492(3) 0.44188(14) 0.0427(12) Uani 1 1 d .
H31 H 0.0750 0.2491 0.4671 0.051 Uiso 1 1 calc R
C32 C 0.1543(2) 0.2484(3) 0.44402(14) 0.0359(11) Uani 1 1 d .
H32 H 0.1724 0.2492 0.4710 0.043 Uiso 1 1 calc R
C33 C 0.18741(19) 0.2464(3) 0.40702(13) 0.0295(10) Uani 1 1 d .
C34 C 0.2475(2) 0.2468(3) 0.41360(13) 0.0295(10) Uani 1 1 d .
H34 H 0.2586 0.2527 0.4425 0.035 Uiso 1 1 calc R
C35 C 0.0695(2) 0.2534(3) 0.32142(14) 0.0395(12) Uani 1 1 d .
C36 C 0.0894(3) 0.3390(4) 0.29646(16) 0.0557(15) Uani 1 1 d .
H36A H 0.0821 0.3952 0.3132 0.083 Uiso 1 1 calc R
H36B H 0.0687 0.3426 0.2695 0.083 Uiso 1 1 calc R
H36C H 0.1301 0.3339 0.2907 0.083 Uiso 1 1 calc R
C37 C 0.0048(2) 0.2601(5) 0.32743(17) 0.0688(18) Uani 1 1 d .
H37A H -0.0042 0.3156 0.3442 0.103 Uiso 1 1 calc R
H37B H -0.0089 0.2047 0.3423 0.103 Uiso 1 1 calc R
H37C H -0.0136 0.2644 0.2996 0.103 Uiso 1 1 calc R
C38 C 0.0811(2) 0.1659(4) 0.29540(16) 0.0557(15) Uani 1 1 d .
H38A H 0.0613 0.1701 0.2681 0.084 Uiso 1 1 calc R
H38B H 0.0675 0.1113 0.3110 0.084 Uiso 1 1 calc R
H38C H 0.1220 0.1600 0.2904 0.084 Uiso 1 1 calc R
C39 C 0.34582(19) 0.2500(3) 0.40570(14) 0.0343(11) Uani 1 1 d .
C40 C 0.37502(19) 0.1694(3) 0.41792(13) 0.0332(11) Uani 1 1 d .
C41 C 0.4288(2) 0.1815(4) 0.43472(15) 0.0443(13) Uani 1 1 d .
H41 H 0.4496 0.1283 0.4435 0.053 Uiso 1 1 calc R
C42 C 0.4530(2) 0.2685(4) 0.43913(18) 0.0544(15) Uani 1 1 d .
H42 H 0.4900 0.2745 0.4506 0.065 Uiso 1 1 calc R
C43 C 0.4234(2) 0.3461(4) 0.42685(18) 0.0553(15) Uani 1 1 d .
H43 H 0.4403 0.4057 0.4301 0.066 Uiso 1 1 calc R
C44 C 0.3691(2) 0.3393(3) 0.40976(16) 0.0429(12) Uani 1 1 d .
C45 C 0.3487(2) 0.0733(3) 0.41495(14) 0.0368(11) Uani 1 1 d .
H45 H 0.3155 0.0771 0.3953 0.044 Uiso 1 1 calc R
C46 C 0.3272(3) 0.0430(4) 0.45808(16) 0.0576(15) Uani 1 1 d .
H46A H 0.3102 -0.0190 0.4558 0.086 Uiso 1 1 calc R
H46B H 0.2985 0.0873 0.4681 0.086 Uiso 1 1 calc R
H46C H 0.3588 0.0413 0.4782 0.086 Uiso 1 1 calc R
C47 C 0.3898(2) 0.0003(4) 0.39733(19) 0.0604(15) Uani 1 1 d .
H47A H 0.3706 -0.0601 0.3959 0.091 Uiso 1 1 calc R
H47B H 0.4229 -0.0045 0.4160 0.091 Uiso 1 1 calc R
H47C H 0.4021 0.0187 0.3688 0.091 Uiso 1 1 calc R
C48 C 0.3375(2) 0.4273(3) 0.39789(18) 0.0528(14) Uani 1 1 d .
H48 H 0.3010 0.4089 0.3841 0.063 Uiso 1 1 calc R
C49 C 0.3233(3) 0.4852(4) 0.4371(2) 0.082(2) Uani 1 1 d .
H49A H 0.3028 0.5414 0.4285 0.123 Uiso 1 1 calc R
H49B H 0.3585 0.5028 0.4517 0.123 Uiso 1 1 calc R
H49C H 0.2996 0.4485 0.4564 0.123 Uiso 1 1 calc R
C50 C 0.3705(3) 0.4865(4) 0.3667(2) 0.080(2) Uani 1 1 d .
H50A H 0.3485 0.5422 0.3596 0.121 Uiso 1 1 calc R
H50B H 0.3778 0.4506 0.3408 0.121 Uiso 1 1 calc R
H50C H 0.4067 0.5050 0.3795 0.121 Uiso 1 1 calc R
C51 C 0.2545(2) 0.1951(3) 0.22696(15) 0.0441(13) Uani 1 1 d .
C52 C 0.2439(3) 0.1811(4) 0.18181(15) 0.0658(18) Uani 1 1 d D
H52A H 0.2798(8) 0.171(2) 0.1689(13) 0.099 Uiso 1 1 d D
H52B H 0.2208(12) 0.1277(15) 0.1782(16) 0.099 Uiso 1 1 d D
H52C H 0.2262(14) 0.233(2) 0.1687(15) 0.099 Uiso 1 1 d D
C53 C 0.0000 0.6509(13) 0.2500 0.134(13) Uani 0.50 2 d SP
Cl1 Cl 0.0357(7) 0.5797(6) 0.2201(4) 0.149(5) Uani 0.25 1 d P
Cl2 Cl 0.0005(3) 0.5984(8) 0.1992(3) 0.089(3) Uani 0.25 1 d P
C54 C 0.5397(17) 0.463(3) -0.0002(13) 0.092(12) Uiso 0.19 1 d P
Cl3 Cl 0.5105(3) 0.5623(5) 0.0343(3) 0.149(3) Uiso 0.38 1 d P

loop_
_atom_site_aniso_label
_atom_site_aniso_U_11
_atom_site_aniso_U_22
_atom_site_aniso_U_33
_atom_site_aniso_U_23
_atom_site_aniso_U_13
_atom_site_aniso_U_12
Pd1 0.0407(2) 0.0335(2) 0.02465(18) 0.00073(15) 0.00141(15) 0.00042(16)
Pd2 0.0410(2) 0.0331(2) 0.02894(19) 0.00438(15) 0.00687(16) 0.00736(17)
O1 0.043(2) 0.057(2) 0.0264(16) -0.0072(15) 0.0001(15) -0.0029(17)
O2 0.0381(19) 0.051(2) 0.0248(16) -0.0021(14) 0.0033(14) 0.0014(16)
N1 0.037(2) 0.025(2) 0.0252(18) 0.0015(16) -0.0022(17) 0.0026(17)
N2 0.050(3) 0.039(2) 0.031(2) 0.0011(18) 0.0053(19) 0.003(2)
N3 0.038(2) 0.023(2) 0.032(2) 0.0043(16) 0.0009(17) 0.0034(16)
N4 0.056(3) 0.041(3) 0.034(2) 0.0027(19) 0.010(2) 0.009(2)
C1 0.040(3) 0.100(5) 0.040(3) 0.007(3) 0.006(2) -0.003(3)
C2 0.047(3) 0.025(2) 0.032(2) 0.000(2) 0.002(2) -0.004(2)
C3 0.042(3) 0.031(3) 0.036(2) -0.002(2) -0.002(2) -0.007(2)
C4 0.039(3) 0.055(3) 0.047(3) -0.001(3) 0.000(2) 0.002(3)
C5 0.043(3) 0.067(4) 0.041(3) -0.004(3) 0.008(2) 0.005(3)
C6 0.056(4) 0.050(3) 0.027(2) 0.000(2) 0.000(2) 0.004(3)
C7 0.044(3) 0.025(2) 0.028(2) 0.0006(19) -0.001(2) 0.001(2)
C8 0.047(3) 0.026(3) 0.026(2) 0.0008(19) -0.003(2) 0.003(2)
C9 0.049(3) 0.044(3) 0.041(3) -0.002(2) -0.008(2) -0.008(2)
C10 0.085(5) 0.056(4) 0.053(3) -0.011(3) -0.020(3) -0.016(3)
C11 0.045(4) 0.126(6) 0.062(4) 0.001(4) -0.017(3) -0.001(4)
C12 0.077(4) 0.057(4) 0.040(3) 0.008(3) -0.016(3) -0.011(3)
C13 0.039(3) 0.034(3) 0.022(2) 0.0019(19) 0.0000(19) 0.002(2)
C14 0.045(3) 0.038(3) 0.028(2) 0.001(2) 0.001(2) 0.008(2)
C15 0.045(3) 0.052(3) 0.045(3) 0.004(3) -0.001(3) 0.016(3)
C16 0.039(3) 0.067(4) 0.040(3) 0.004(3) -0.005(2) 0.004(3)
C17 0.047(3) 0.045(3) 0.035(3) 0.002(2) 0.001(2) -0.012(3)
C18 0.041(3) 0.038(3) 0.025(2) 0.001(2) 0.000(2) -0.001(2)
C19 0.070(4) 0.039(3) 0.047(3) -0.006(2) -0.014(3) 0.012(3)
C20 0.136(7) 0.051(4) 0.106(6) -0.020(4) 0.030(5) 0.016(4)
C21 0.110(6) 0.057(4) 0.094(5) -0.014(4) 0.022(4) -0.032(4)
C22 0.053(3) 0.030(3) 0.041(3) 0.001(2) -0.003(2) -0.002(2)
C23 0.070(4) 0.066(4) 0.052(3) -0.007(3) 0.004(3) 0.021(3)
C24 0.086(5) 0.041(3) 0.098(5) 0.022(3) 0.026(4) 0.002(3)
C25 0.063(4) 0.038(3) 0.032(3) 0.002(2) 0.000(2) 0.004(3)
C26 0.126(6) 0.048(4) 0.028(3) 0.000(2) -0.012(3) 0.001(4)
C27 0.047(3) 0.081(4) 0.043(3) 0.015(3) 0.014(3) 0.019(3)
C28 0.038(3) 0.023(2) 0.029(2) -0.0010(18) 0.001(2) -0.001(2)
C29 0.036(3) 0.025(2) 0.033(2) -0.0030(19) -0.001(2) 0.001(2)
C30 0.034(3) 0.045(3) 0.042(3) 0.003(2) 0.002(2) 0.001(2)
C31 0.042(3) 0.055(3) 0.031(2) 0.000(2) 0.011(2) 0.003(3)
C32 0.044(3) 0.036(3) 0.027(2) 0.002(2) 0.002(2) -0.001(2)
C33 0.035(3) 0.024(2) 0.029(2) 0.0020(19) 0.000(2) 0.001(2)
C34 0.040(3) 0.021(2) 0.027(2) 0.0002(18) -0.003(2) 0.000(2)
C35 0.040(3) 0.042(3) 0.036(2) -0.002(2) -0.007(2) 0.004(2)
C36 0.075(4) 0.048(3) 0.044(3) 0.010(3) -0.022(3) 0.003(3)
C37 0.044(3) 0.112(5) 0.051(3) 0.000(3) -0.015(3) 0.010(4)
C38 0.069(4) 0.048(3) 0.049(3) -0.011(3) -0.026(3) 0.004(3)
C39 0.034(3) 0.033(3) 0.036(2) 0.003(2) 0.001(2) 0.005(2)
C40 0.034(3) 0.033(3) 0.032(2) 0.002(2) 0.004(2) 0.004(2)
C41 0.037(3) 0.045(3) 0.051(3) 0.003(2) -0.004(2) 0.008(3)
C42 0.032(3) 0.056(4) 0.075(4) 0.000(3) -0.007(3) -0.002(3)
C43 0.041(3) 0.041(3) 0.083(4) 0.003(3) 0.002(3) -0.007(3)
C44 0.037(3) 0.034(3) 0.057(3) 0.005(2) 0.003(2) 0.000(2)
C45 0.045(3) 0.029(3) 0.036(2) 0.002(2) -0.010(2) 0.003(2)
C46 0.072(4) 0.052(3) 0.049(3) 0.006(3) -0.003(3) -0.016(3)
C47 0.069(4) 0.038(3) 0.074(4) -0.007(3) 0.000(3) 0.014(3)
C48 0.044(3) 0.036(3) 0.078(4) 0.014(3) 0.002(3) -0.006(2)
C49 0.088(5) 0.052(4) 0.106(5) -0.008(4) 0.009(4) 0.026(4)
C50 0.077(5) 0.052(4) 0.113(6) 0.029(4) 0.017(4) 0.006(3)
C51 0.063(4) 0.031(3) 0.039(3) 0.001(2) 0.011(3) 0.010(2)
C52 0.112(5) 0.050(4) 0.036(3) -0.001(3) -0.004(3) 0.013(4)
C53 0.051(12) 0.033(11) 0.32(4) 0.000 -0.041(18) 0.000
Cl1 0.264(16) 0.068(6) 0.114(8) -0.027(6) 0.118(10) 0.018(8)
Cl2 0.044(4) 0.128(8) 0.095(6) 0.006(5) 0.007(4) 0.025(4)

loop_
_atom_type_symbol
_atom_type_description
_atom_type_scat_dispersion_real
_atom_type_scat_dispersion_imag
_atom_type_scat_source
C C 0.0033 0.0016 'International Tables Vol C Tables 4.2.6.8 and 6.1.1.4'
H H 0.0000 0.0000 'International Tables Vol C Tables 4.2.6.8 and 6.1.1.4'
N N 0.0061 0.0033 'International Tables Vol C Tables 4.2.6.8 and 6.1.1.4'
O O 0.0106 0.0060 'International Tables Vol C Tables 4.2.6.8 and 6.1.1.4'
Pd Pd -0.9988 1.0072 'International Tables Vol C Tables 4.2.6.8 and 6.1.1.4'
Cl Cl 0.1484 0.1585 'International Tables Vol C Tables 4.2.6.8 and 6.1.1.4'

loop_
_geom_angle_atom_site_label_1
_geom_angle_atom_site_label_2
_geom_angle_atom_site_label_3
_geom_angle
_geom_angle_site_symmetry_1
_geom_angle_site_symmetry_3
N2 Pd1 C1 87.92(19) . .
N2 Pd1 N1 176.92(15) . .
C1 Pd1 N1 93.40(18) . .
N2 Pd1 O1 87.19(14) . .
C1 Pd1 O1 173.98(18) . .
N1 Pd1 O1 91.66(13) . .
N4 Pd2 N3 178.51(16) . .
N4 Pd2 C27 88.36(19) . .
N3 Pd2 C27 92.67(19) . .
N4 Pd2 O2 87.17(14) . .
N3 Pd2 O2 91.83(13) . .
C27 Pd2 O2 175.39(17) . .
C2 O1 Pd1 127.7(3) . .
C28 O2 Pd2 127.9(3) . .
C8 N1 C13 115.5(3) . .
C8 N1 Pd1 122.6(3) . .
C13 N1 Pd1 121.8(3) . .
C25 N2 Pd1 176.8(4) . .
C34 N3 C39 115.3(4) . .
C34 N3 Pd2 121.7(3) . .
C39 N3 Pd2 122.9(3) . .
C51 N4 Pd2 179.7(5) . .
O1 C2 C7 122.4(4) . .
O1 C2 C3 119.7(4) . .
C7 C2 C3 117.9(4) . .
C4 C3 C2 118.3(4) . .
C4 C3 C9 122.3(4) . .
C2 C3 C9 119.5(4) . .
C3 C4 C5 123.8(5) . .
C6 C5 C4 119.0(5) . .
C5 C6 C7 121.6(4) . .
C6 C7 C2 119.4(4) . .
C6 C7 C8 116.3(4) . .
C2 C7 C8 124.3(4) . .
N1 C8 C7 130.5(4) . .
C10 C9 C12 109.1(4) . .
C10 C9 C11 108.5(5) . .
C12 C9 C11 107.2(5) . .
C10 C9 C3 110.4(4) . .
C12 C9 C3 110.6(4) . .
C11 C9 C3 111.0(4) . .
C18 C13 C14 122.3(4) . .
C18 C13 N1 119.1(4) . .
C14 C13 N1 118.5(4) . .
C15 C14 C13 117.7(4) . .
C15 C14 C19 120.7(4) . .
C13 C14 C19 121.6(4) . .
C16 C15 C14 121.7(5) . .
C15 C16 C17 119.2(5) . .
C16 C17 C18 121.7(5) . .
C17 C18 C13 117.5(4) . .
C17 C18 C22 119.8(4) . .
C13 C18 C22 122.7(4) . .
C21 C19 C14 111.2(4) . .
C21 C19 C20 109.1(5) . .
C14 C19 C20 113.6(5) . .
C23 C22 C18 111.2(4) . .
C23 C22 C24 110.5(5) . .
C18 C22 C24 112.2(4) . .
N2 C25 C26 179.3(6) . .
O2 C28 C33 122.0(4) . .
O2 C28 C29 119.7(4) . .
C33 C28 C29 118.3(4) . .
C30 C29 C28 118.0(4) . .
C30 C29 C35 122.1(4) . .
C28 C29 C35 119.9(4) . .
C29 C30 C31 123.4(5) . .
C32 C31 C30 119.3(4) . .
C31 C32 C33 121.0(4) . .
C32 C33 C28 119.9(4) . .
C32 C33 C34 115.5(4) . .
C28 C33 C34 124.6(4) . .
N3 C34 C33 131.4(4) . .
C38 C35 C36 109.4(4) . .
C38 C35 C37 107.2(4) . .
C36 C35 C37 108.4(4) . .
C38 C35 C29 110.8(4) . .
C36 C35 C29 110.3(4) . .
C37 C35 C29 110.7(4) . .
C40 C39 C44 122.7(4) . .
C40 C39 N3 118.8(4) . .
C44 C39 N3 118.5(4) . .
C41 C40 C39 116.8(4) . .
C41 C40 C45 120.7(4) . .
C39 C40 C45 122.4(4) . .
C42 C41 C40 122.0(5) . .
C43 C42 C41 119.9(5) . .
C42 C43 C44 121.3(5) . .
C43 C44 C39 117.3(4) . .
C43 C44 C48 119.3(5) . .
C39 C44 C48 123.4(4) . .
C46 C45 C40 110.1(4) . .
C46 C45 C47 109.9(4) . .
C40 C45 C47 112.9(4) . .
C50 C48 C44 112.1(5) . .
C50 C48 C49 109.3(5) . .
C44 C48 C49 111.3(5) . .
N4 C51 C52 179.9(7) . .
Cl1 C53 Cl1 101.9(12) . 4
Cl1 C53 Cl2 105.0(10) . 4
Cl1 C53 Cl2 37.2(6) 4 4
Cl1 C53 Cl2 37.2(6) . .
Cl1 C53 Cl2 105.0(10) 4 .
Cl2 C53 Cl2 129.5(12) 4 .
Cl2 Cl1 C53 78.5(9) . .
Cl1 Cl2 C53 64.2(8) . .
Cl3 C54 Cl3 106(2) 5_665 .
C54 Cl3 C54 74(2) 5_665 .

loop_
_geom_bond_atom_site_label_1
_geom_bond_atom_site_label_2
_geom_bond_distance
_geom_bond_site_symmetry_2
Pd1 N2 2.001(4) .
Pd1 C1 2.004(5) .
Pd1 N1 2.013(3) .
Pd1 O1 2.062(3) .
Pd2 N4 2.005(4) .
Pd2 N3 2.009(4) .
Pd2 C27 2.018(5) .
Pd2 O2 2.082(3) .
O1 C2 1.299(5) .
O2 C28 1.301(5) .
N1 C8 1.292(6) .
N1 C13 1.446(5) .
N2 C25 1.132(6) .
N3 C34 1.302(5) .
N3 C39 1.455(6) .
N4 C51 1.135(6) .
C2 C7 1.428(6) .
C2 C3 1.453(7) .
C3 C4 1.363(6) .
C3 C9 1.551(6) .
C4 C5 1.392(7) .
C5 C6 1.352(7) .
C6 C7 1.417(6) .
C7 C8 1.435(6) .
C9 C10 1.530(7) .
C9 C12 1.535(7) .
C9 C11 1.545(7) .
C13 C18 1.396(6) .
C13 C14 1.400(6) .
C14 C15 1.395(7) .
C14 C19 1.510(7) .
C15 C16 1.375(7) .
C16 C17 1.392(7) .
C17 C18 1.392(6) .
C18 C22 1.521(6) .
C19 C21 1.508(8) .
C19 C20 1.519(8) .
C22 C23 1.517(7) .
C22 C24 1.529(7) .
C25 C26 1.455(7) .
C28 C33 1.427(6) .
C28 C29 1.434(6) .
C29 C30 1.367(6) .
C29 C35 1.541(6) .
C30 C31 1.394(6) .
C31 C32 1.351(7) .
C32 C33 1.403(6) .
C33 C34 1.432(6) .
C35 C38 1.527(7) .
C35 C36 1.534(7) .
C35 C37 1.540(7) .
C39 C40 1.401(6) .
C39 C44 1.403(6) .
C40 C41 1.384(6) .
C40 C45 1.519(6) .
C41 C42 1.383(7) .
C42 C43 1.371(7) .
C43 C44 1.393(7) .
C44 C48 1.516(7) .
C45 C46 1.514(6) .
C45 C47 1.532(7) .
C48 C50 1.515(7) .
C48 C49 1.527(8) .
C51 C52 1.457(7) .
C53 Cl1 1.626(14) .
C53 Cl1 1.626(14) 4
C53 Cl2 1.769(12) 4
C53 Cl2 1.769(12) .
Cl1 Cl2 1.092(16) .
C54 Cl3 1.64(4) 5_665
C54 Cl3 1.92(4) .
Cl3 C54 1.64(4) 5_665

loop_
_geom_torsion_atom_site_label_1
_geom_torsion_atom_site_label_2
_geom_torsion_atom_site_label_3
_geom_torsion_atom_site_label_4
_geom_torsion
_geom_torsion_site_symmetry_1
_geom_torsion_site_symmetry_4
N2 Pd1 O1 C2 173.2(4) . .
N1 Pd1 O1 C2 -9.7(4) . .
N4 Pd2 O2 C28 171.5(4) . .
N3 Pd2 O2 C28 -7.4(4) . .
C1 Pd1 N1 C8 -174.5(4) . .
O1 Pd1 N1 C8 2.2(3) . .
C1 Pd1 N1 C13 8.6(4) . .
O1 Pd1 N1 C13 -174.6(3) . .
C27 Pd2 N3 C34 -175.3(4) . .
O2 Pd2 N3 C34 5.7(3) . .
C27 Pd2 N3 C39 7.1(4) . .
O2 Pd2 N3 C39 -171.8(3) . .
Pd1 O1 C2 C7 11.3(6) . .
Pd1 O1 C2 C3 -170.0(3) . .
O1 C2 C3 C4 -176.2(4) . .
C7 C2 C3 C4 2.6(6) . .
O1 C2 C3 C9 3.7(6) . .
C7 C2 C3 C9 -177.5(4) . .
C2 C3 C4 C5 -0.7(8) . .
C9 C3 C4 C5 179.4(5) . .
C3 C4 C5 C6 -1.0(8) . .
C4 C5 C6 C7 0.6(8) . .
C5 C6 C7 C2 1.3(7) . .
C5 C6 C7 C8 -179.2(5) . .
O1 C2 C7 C6 175.9(4) . .
C3 C2 C7 C6 -2.9(6) . .
O1 C2 C7 C8 -3.6(7) . .
C3 C2 C7 C8 177.6(4) . .
C13 N1 C8 C7 -179.3(4) . .
Pd1 N1 C8 C7 3.7(7) . .
C6 C7 C8 N1 175.8(4) . .
C2 C7 C8 N1 -4.7(8) . .
C4 C3 C9 C10 117.2(5) . .
C2 C3 C9 C10 -62.6(6) . .
C4 C3 C9 C12 -121.9(5) . .
C2 C3 C9 C12 58.2(6) . .
C4 C3 C9 C11 -3.1(7) . .
C2 C3 C9 C11 177.1(5) . .
C8 N1 C13 C18 83.7(5) . .
Pd1 N1 C13 C18 -99.2(4) . .
C8 N1 C13 C14 -98.4(5) . .
Pd1 N1 C13 C14 78.6(4) . .
C18 C13 C14 C15 -0.1(6) . .
N1 C13 C14 C15 -177.8(4) . .
C18 C13 C14 C19 -178.8(4) . .
N1 C13 C14 C19 3.4(6) . .
C13 C14 C15 C16 0.0(7) . .
C19 C14 C15 C16 178.7(5) . .
C14 C15 C16 C17 -0.2(7) . .
C15 C16 C17 C18 0.5(7) . .
C16 C17 C18 C13 -0.5(7) . .
C16 C17 C18 C22 -179.8(4) . .
C14 C13 C18 C17 0.4(6) . .
N1 C13 C18 C17 178.1(4) . .
C14 C13 C18 C22 179.6(4) . .
N1 C13 C18 C22 -2.6(6) . .
C15 C14 C19 C21 -83.5(6) . .
C13 C14 C19 C21 95.1(6) . .
C15 C14 C19 C20 40.0(7) . .
C13 C14 C19 C20 -141.3(5) . .
C17 C18 C22 C23 69.5(6) . .
C13 C18 C22 C23 -109.7(5) . .
C17 C18 C22 C24 -54.8(6) . .
C13 C18 C22 C24 126.0(5) . .
Pd2 O2 C28 C33 4.2(6) . .
Pd2 O2 C28 C29 -175.8(3) . .
O2 C28 C29 C30 177.3(4) . .
C33 C28 C29 C30 -2.7(6) . .
O2 C28 C29 C35 -4.0(6) . .
C33 C28 C29 C35 176.0(4) . .
C28 C29 C30 C31 1.1(7) . .
C35 C29 C30 C31 -177.6(4) . .
C29 C30 C31 C32 1.0(7) . .
C30 C31 C32 C33 -1.4(7) . .
C31 C32 C33 C28 -0.4(7) . .
C31 C32 C33 C34 179.3(4) . .
O2 C28 C33 C32 -177.6(4) . .
C29 C28 C33 C32 2.4(6) . .
O2 C28 C33 C34 2.8(7) . .
C29 C28 C33 C34 -177.2(4) . .
C39 N3 C34 C33 176.1(4) . .
Pd2 N3 C34 C33 -1.6(6) . .
C32 C33 C34 N3 176.0(4) . .
C28 C33 C34 N3 -4.4(7) . .
C30 C29 C35 C38 -118.4(5) . .
C28 C29 C35 C38 62.9(6) . .
C30 C29 C35 C36 120.3(5) . .
C28 C29 C35 C36 -58.4(6) . .
C30 C29 C35 C37 0.3(6) . .
C28 C29 C35 C37 -178.3(4) . .
C34 N3 C39 C40 93.5(5) . .
Pd2 N3 C39 C40 -88.8(4) . .
C34 N3 C39 C44 -88.1(5) . .
Pd2 N3 C39 C44 89.6(5) . .
C44 C39 C40 C41 0.3(7) . .
N3 C39 C40 C41 178.7(4) . .
C44 C39 C40 C45 177.7(4) . .
N3 C39 C40 C45 -4.0(6) . .
C39 C40 C41 C42 -0.4(7) . .
C45 C40 C41 C42 -177.8(5) . .
C40 C41 C42 C43 0.3(8) . .
C41 C42 C43 C44 -0.2(9) . .
C42 C43 C44 C39 0.1(8) . .
C42 C43 C44 C48 178.2(5) . .
C40 C39 C44 C43 -0.2(7) . .
N3 C39 C44 C43 -178.6(4) . .
C40 C39 C44 C48 -178.2(5) . .
N3 C39 C44 C48 3.5(7) . .
C41 C40 C45 C46 77.5(6) . .
C39 C40 C45 C46 -99.8(5) . .
C41 C40 C45 C47 -45.7(6) . .
C39 C40 C45 C47 137.0(5) . .
C43 C44 C48 C50 56.5(7) . .
C39 C44 C48 C50 -125.5(6) . .
C43 C44 C48 C49 -66.2(7) . .
C39 C44 C48 C49 111.7(6) . .
Cl1 C53 Cl1 Cl2 99.2(12) 4 .
Cl2 C53 Cl1 Cl2 137.4(10) 4 .
Cl1 C53 Cl2 Cl1 -90.0(15) 4 .
Cl2 C53 Cl2 Cl1 -58.0(9) 4 .
Cl3 C54 Cl3 C54 0.000(1) 5_665 5_665
